data_7156180
loop_
_publ_author_name
'Bi, Cheng'
'Zhang, Lianpeng'
'Qiu, Guanyinsheng'
'Li, Xiaofang'
'Yao, Jinzhong'
'Zhou, Hongwei'

_publ_section_title
;
 Stereoselective and regioselective 5-exo-dig cyclization of
 8-alkynylnaphthalen-1-amines for the synthesis of
 (E)-2-(arylthio)alkylene-1,2-dihydrobenzo[cd]indoles.
;
_journal_issue 16
_journal_name_full 'Organic &amp; biomolecular chemistry'
_journal_page_first 3006
_journal_page_last 3011
_journal_paper_doi 10.1039/c8ob00556g
_journal_volume 16
_journal_year 2018
_chemical_formula_moiety 'C31 H21 Br Cl N O2 S2, C H Cl3'
_chemical_formula_sum 'C32 H22 Br Cl4 N O2 S2'
_chemical_formula_weight 738.33
_space_group_crystal_system monoclinic
_space_group_IT_number 14
_space_group_name_Hall '-P 2ybc'
_space_group_name_H-M_alt 'P 1 21/c 1'
_symmetry_space_group_name_Hall '-P 2ybc'
_symmetry_space_group_name_H-M 'P 1 21/c 1'
_atom_sites_solution_hydrogens geom
_atom_sites_solution_primary dual
_audit_creation_date 2017-02-17
_audit_creation_method
;
Olex2 1.2-alpha
(compiled 2017.02.06 svn.r3384 for OlexSys, GUI svn.r5312)
;
_audit_update_record
;
2017-12-20 deposited with the CCDC.
2018-03-29 downloaded from the CCDC.
;
_cell_angle_alpha 90
_cell_angle_beta 97.634(4)
_cell_angle_gamma 90
_cell_formula_units_Z 4
_cell_length_a 9.9316(14)
_cell_length_b 9.6118(13)
_cell_length_c 33.373(5)
_cell_measurement_reflns_used 9896
_cell_measurement_temperature 296.15
_cell_measurement_theta_max 25.185
_cell_measurement_theta_min 2.263
_cell_volume 3157.6(8)
_computing_cell_refinement 'SAINT v8.34A (Bruker, 2013)'
_computing_data_reduction 'SAINT v8.34A (Bruker, 2013)'
_computing_molecular_graphics 'Olex2 (Dolomanov et al., 2009)'
_computing_publication_material 'Olex2 (Dolomanov et al., 2009)'
_computing_structure_refinement 'ShelXL (Sheldrick, 2015)'
_computing_structure_solution 'ShelXT (Sheldrick, 2015)'
_diffrn_ambient_temperature 296.15
_diffrn_measured_fraction_theta_full 0.999
_diffrn_measured_fraction_theta_max 0.998
_diffrn_measurement_device_type 'Bruker APEX-II CCD'
_diffrn_measurement_method '\f and \w scans'
_diffrn_radiation_type MoK\a
_diffrn_radiation_wavelength 0.71073
_diffrn_reflns_av_R_equivalents 0.0494
_diffrn_reflns_av_unetI/netI 0.0363
_diffrn_reflns_Laue_measured_fraction_full 0.999
_diffrn_reflns_Laue_measured_fraction_max 0.998
_diffrn_reflns_limit_h_max 12
_diffrn_reflns_limit_h_min -12
_diffrn_reflns_limit_k_max 12
_diffrn_reflns_limit_k_min -12
_diffrn_reflns_limit_l_max 43
_diffrn_reflns_limit_l_min -43
_diffrn_reflns_number 46965
_diffrn_reflns_point_group_measured_fraction_full 0.999
_diffrn_reflns_point_group_measured_fraction_max 0.998
_diffrn_reflns_theta_full 25.242
_diffrn_reflns_theta_max 27.556
_diffrn_reflns_theta_min 2.069
_diffrn_standards_number 0
_exptl_absorpt_coefficient_mu 1.804
_exptl_absorpt_correction_T_max 0.7456
_exptl_absorpt_correction_T_min 0.5391
_exptl_absorpt_correction_type multi-scan
_exptl_absorpt_process_details
'SADABS-2014/5 (Bruker,2014/5) was used for absorption correction. wR2(int) was 0.1115 before and 0.0547 after correction. The Ratio of minimum to maximum transmission is 0.7230. The \l/2 correction factor is 0.00150.'
_exptl_crystal_colour yellow
_exptl_crystal_colour_primary yellow
_exptl_crystal_density_diffrn 1.553
_exptl_crystal_description block
_exptl_crystal_F_000 1488
_exptl_crystal_size_max 0.25
_exptl_crystal_size_mid 0.18
_exptl_crystal_size_min 0.11
_refine_diff_density_max 0.672
_refine_diff_density_min -0.627
_refine_diff_density_rms 0.065
_refine_ls_extinction_method none
_refine_ls_goodness_of_fit_ref 0.993
_refine_ls_hydrogen_treatment constr
_refine_ls_matrix_type full
_refine_ls_number_parameters 380
_refine_ls_number_reflns 7276
_refine_ls_number_restraints 0
_refine_ls_restrained_S_all 0.993
_refine_ls_R_factor_all 0.0801
_refine_ls_R_factor_gt 0.0507
_refine_ls_shift/su_max 0.001
_refine_ls_shift/su_mean 0.000
_refine_ls_structure_factor_coef Fsqd
_refine_ls_weighting_details 'w=1/[\s^2^(Fo^2^)+(0.0780P)^2^+2.6160P] where P=(Fo^2^+2Fc^2^)/3'
_refine_ls_weighting_scheme calc
_refine_ls_wR_factor_gt 0.1345
_refine_ls_wR_factor_ref 0.1527
_reflns_Friedel_coverage 0.000
_reflns_number_gt 5095
_reflns_number_total 7276
_reflns_threshold_expression 'I > 2\s(I)'
_cod_data_source_file c8ob00556g3.cif
_cod_data_source_block mo_2017038_0m
_cod_depositor_comments 'Adding full bibliography for 7156180.cif.'
_cod_original_cell_volume 3157.5(8)
_cod_database_code 7156180
_shelx_shelxl_version_number 2014/7
_shelx_space_group_comment
;
The symmetry employed for this shelxl refinement is uniquely defined
by the following loop, which should always be used as a source of
symmetry information in preference to the above space-group names.
They are only intended as comments.
;
_olex2_refinement_description
;
1. Fixed Uiso
 At 1.2 times of:
  All C(H) groups
 At 1.5 times of:
  All C(H,H,H) groups
2.a Ternary CH refined with riding coordinates:
 C32(H32)
2.b Aromatic/amide H refined with riding coordinates:
 C21(H21), C15(H15), C25(H25), C31(H31), C22(H22), C24(H24), C9(H9), C27(H27),
 C30(H30), C28(H28), C6(H6), C14(H14), C7(H7), C10(H10), C13(H13), C4(H4),
 C11(H11), C3(H3)
2.c Idealised Me refined as rotating group:
 C1(H1A,H1B,H1C)
;
_olex2_submission_special_instructions 'No special instructions were received'

loop_
_space_group_symop_operation_xyz
'x, y, z'
'-x, y+1/2, -z+1/2'
'-x, -y, -z'
'x, -y-1/2, z-1/2'

loop_
_atom_site_label
_atom_site_type_symbol
_atom_site_fract_x
_atom_site_fract_y
_atom_site_fract_z
_atom_site_U_iso_or_equiv
_atom_site_adp_type
_atom_site_occupancy
_atom_site_site_symmetry_order
_atom_site_calc_flag
_atom_site_refinement_flags_posn
Br1 Br 0.94783(6) 0.85625(6) 0.87679(2) 0.0932(2) Uani 1 1 d .
S1 S 0.53625(7) 0.70327(9) 0.57940(2) 0.04220(19) Uani 1 1 d .
S2 S 0.86353(8) 0.60786(9) 0.69691(2) 0.0436(2) Uani 1 1 d .
Cl1 Cl 0.21672(8) 0.73440(11) 0.74447(3) 0.0604(3) Uani 1 1 d .
Cl2 Cl 0.55389(14) 0.73536(15) 0.81643(4) 0.0920(4) Uani 1 1 d .
Cl3 Cl 0.58231(18) 0.64356(19) 0.89827(5) 0.1157(5) Uani 1 1 d .
Cl4 Cl 0.32333(15) 0.7347(2) 0.85938(5) 0.1165(5) Uani 1 1 d .
O1 O 0.5000(2) 0.6056(3) 0.60827(7) 0.0525(6) Uani 1 1 d .
O2 O 0.4348(2) 0.7889(3) 0.55759(7) 0.0574(6) Uani 1 1 d .
N1 N 0.6497(2) 0.8156(3) 0.60390(7) 0.0367(5) Uani 1 1 d .
C16 C 0.8884(3) 0.8007(3) 0.62031(8) 0.0349(6) Uani 1 1 d .
C17 C 0.8546(3) 0.8920(3) 0.58779(8) 0.0368(6) Uani 1 1 d .
C8 C 0.7145(3) 0.9045(3) 0.57726(9) 0.0381(6) Uani 1 1 d .
C18 C 0.7582(3) 0.7606(3) 0.63393(8) 0.0343(6) Uani 1 1 d .
C20 C 0.6002(3) 0.7098(3) 0.68598(8) 0.0340(6) Uani 1 1 d .
C26 C 0.8750(3) 0.6798(3) 0.74615(8) 0.0355(6) Uani 1 1 d .
C21 C 0.5247(3) 0.8326(3) 0.68422(9) 0.0394(6) Uani 1 1 d .
H21 H 0.5542 0.9100 0.6711 0.047 Uiso 1 1 calc R
C19 C 0.7310(3) 0.7039(3) 0.66928(8) 0.0347(6) Uani 1 1 d .
C23 C 0.3637(3) 0.7253(3) 0.72121(9) 0.0409(7) Uani 1 1 d .
C15 C 1.0253(3) 0.7788(4) 0.63318(9) 0.0442(7) Uani 1 1 d .
H15 H 1.0533 0.7179 0.6543 0.053 Uiso 1 1 calc R
C5 C 0.6268(3) 0.6165(3) 0.54535(9) 0.0422(7) Uani 1 1 d .
C25 C 0.5552(3) 0.5964(3) 0.70619(9) 0.0416(7) Uani 1 1 d .
H25 H 0.6054 0.5144 0.7080 0.050 Uiso 1 1 calc R
C31 C 0.8495(3) 0.8181(3) 0.75341(9) 0.0410(7) Uani 1 1 d .
H31 H 0.8181 0.8769 0.7321 0.049 Uiso 1 1 calc R
C22 C 0.4064(3) 0.8404(3) 0.70179(10) 0.0424(7) Uani 1 1 d .
H22 H 0.3563 0.9223 0.7005 0.051 Uiso 1 1 calc R
C24 C 0.4369(3) 0.6033(3) 0.72371(10) 0.0443(7) Uani 1 1 d .
H24 H 0.4072 0.5265 0.7370 0.053 Uiso 1 1 calc R
C12 C 0.9487(3) 0.9650(3) 0.56769(9) 0.0453(7) Uani 1 1 d .
C9 C 0.6624(4) 0.9889(4) 0.54629(10) 0.0501(8) Uani 1 1 d .
H9 H 0.5692 0.9981 0.5391 0.060 Uiso 1 1 calc R
C27 C 0.9214(3) 0.5933(3) 0.77853(9) 0.0437(7) Uani 1 1 d .
H27 H 0.9369 0.4996 0.7739 0.052 Uiso 1 1 calc R
C2 C 0.7767(4) 0.4788(4) 0.49291(11) 0.0522(8) Uani 1 1 d .
C29 C 0.9179(3) 0.7829(4) 0.82347(10) 0.0490(8) Uani 1 1 d .
C30 C 0.8705(3) 0.8689(4) 0.79230(11) 0.0490(8) Uani 1 1 d .
H30 H 0.8524 0.9617 0.7973 0.059 Uiso 1 1 calc R
C28 C 0.9446(4) 0.6452(4) 0.81725(10) 0.0520(8) Uani 1 1 d .
H28 H 0.9778 0.5880 0.8388 0.062 Uiso 1 1 calc R
C6 C 0.7130(3) 0.5088(4) 0.55935(10) 0.0483(8) Uani 1 1 d .
H6 H 0.7209 0.4821 0.5864 0.058 Uiso 1 1 calc R
C14 C 1.1212(3) 0.8510(4) 0.61340(11) 0.0529(9) Uani 1 1 d .
H14 H 1.2130 0.8367 0.6222 0.063 Uiso 1 1 calc R
C7 C 0.7871(4) 0.4412(4) 0.53325(11) 0.0534(8) Uani 1 1 d .
H7 H 0.8450 0.3692 0.5428 0.064 Uiso 1 1 calc R
C10 C 0.7550(4) 1.0618(4) 0.52562(11) 0.0584(9) Uani 1 1 d .
H10 H 0.7214 1.1186 0.5040 0.070 Uiso 1 1 calc R
C13 C 1.0862(4) 0.9405(4) 0.58219(11) 0.0540(9) Uani 1 1 d .
H13 H 1.1536 0.9857 0.5703 0.065 Uiso 1 1 calc R
C4 C 0.6142(4) 0.6547(4) 0.50496(10) 0.0564(9) Uani 1 1 d .
H4 H 0.5554 0.7258 0.4952 0.068 Uiso 1 1 calc R
C11 C 0.8928(4) 1.0525(4) 0.53608(11) 0.0577(9) Uani 1 1 d .
H11 H 0.9500 1.1047 0.5221 0.069 Uiso 1 1 calc R
C3 C 0.6902(4) 0.5855(4) 0.47946(11) 0.0627(10) Uani 1 1 d .
H3 H 0.6827 0.6119 0.4524 0.075 Uiso 1 1 calc R
C1 C 0.8569(4) 0.4029(5) 0.46441(13) 0.0726(12) Uani 1 1 d .
H1A H 0.9463 0.4423 0.4661 0.109 Uiso 1 1 calc GR
H1B H 0.8118 0.4116 0.4373 0.109 Uiso 1 1 calc GR
H1C H 0.8638 0.3063 0.4717 0.109 Uiso 1 1 calc GR
C32 C 0.4988(5) 0.7609(5) 0.86316(14) 0.0778(12) Uani 1 1 d .
H32 H 0.5202 0.8562 0.8723 0.093 Uiso 1 1 calc R

loop_
_atom_site_aniso_label
_atom_site_aniso_U_11
_atom_site_aniso_U_22
_atom_site_aniso_U_33
_atom_site_aniso_U_23
_atom_site_aniso_U_13
_atom_site_aniso_U_12
Br1 0.1311(5) 0.0981(4) 0.0461(3) -0.0211(2) -0.0038(3) -0.0108(3)
S1 0.0364(4) 0.0537(5) 0.0346(4) -0.0024(3) -0.0026(3) -0.0036(3)
S2 0.0412(4) 0.0545(5) 0.0350(4) 0.0028(3) 0.0048(3) 0.0146(3)
Cl1 0.0421(4) 0.0727(6) 0.0706(6) -0.0022(5) 0.0225(4) 0.0000(4)
Cl2 0.0995(9) 0.0903(9) 0.0905(9) 0.0066(7) 0.0284(7) 0.0040(7)
Cl3 0.1164(11) 0.1253(13) 0.0967(11) 0.0197(9) -0.0184(8) -0.0007(9)
Cl4 0.0811(8) 0.1541(15) 0.1163(12) -0.0084(11) 0.0210(8) 0.0171(9)
O1 0.0505(12) 0.0634(15) 0.0435(13) -0.0020(11) 0.0054(10) -0.0167(11)
O2 0.0407(12) 0.0725(17) 0.0543(14) -0.0006(12) -0.0105(10) 0.0081(11)
N1 0.0371(12) 0.0423(14) 0.0292(12) 0.0002(10) -0.0012(9) -0.0001(10)
C16 0.0375(13) 0.0381(15) 0.0289(14) -0.0076(11) 0.0044(11) 0.0002(12)
C17 0.0443(15) 0.0361(15) 0.0305(14) -0.0062(12) 0.0067(12) -0.0033(12)
C8 0.0460(15) 0.0382(16) 0.0297(14) -0.0025(12) 0.0032(12) -0.0018(13)
C18 0.0341(13) 0.0370(15) 0.0305(14) -0.0035(11) 0.0000(10) 0.0012(11)
C20 0.0342(13) 0.0401(16) 0.0267(13) -0.0018(11) 0.0006(10) 0.0012(12)
C26 0.0284(12) 0.0460(17) 0.0323(14) 0.0054(12) 0.0049(10) -0.0020(12)
C21 0.0399(15) 0.0389(16) 0.0393(16) 0.0025(13) 0.0053(12) 0.0009(13)
C19 0.0347(13) 0.0370(15) 0.0316(14) -0.0021(11) 0.0013(11) 0.0015(12)
C23 0.0334(14) 0.0508(19) 0.0386(16) -0.0053(13) 0.0047(12) -0.0031(13)
C15 0.0386(15) 0.056(2) 0.0382(16) -0.0047(14) 0.0045(12) 0.0029(14)
C5 0.0454(16) 0.0469(18) 0.0325(15) -0.0049(13) -0.0017(12) -0.0079(14)
C25 0.0442(16) 0.0370(16) 0.0433(17) 0.0030(13) 0.0048(13) 0.0029(13)
C31 0.0367(14) 0.0402(17) 0.0440(17) 0.0088(13) -0.0023(12) -0.0028(13)
C22 0.0405(15) 0.0407(17) 0.0453(17) -0.0037(14) 0.0024(13) 0.0063(13)
C24 0.0441(16) 0.0436(17) 0.0462(18) 0.0071(14) 0.0097(13) -0.0035(14)
C12 0.0548(18) 0.0446(18) 0.0382(17) -0.0064(14) 0.0127(14) -0.0071(15)
C9 0.0559(19) 0.052(2) 0.0413(17) 0.0051(15) 0.0023(14) 0.0044(16)
C27 0.0505(17) 0.0402(17) 0.0407(17) 0.0079(13) 0.0072(13) 0.0034(14)
C2 0.0570(19) 0.053(2) 0.0478(19) -0.0110(16) 0.0113(15) -0.0140(17)
C29 0.0505(18) 0.057(2) 0.0371(17) -0.0041(15) -0.0011(13) -0.0072(16)
C30 0.0470(17) 0.0422(18) 0.055(2) -0.0050(15) -0.0027(14) -0.0068(14)
C28 0.061(2) 0.057(2) 0.0363(17) 0.0106(15) 0.0003(14) -0.0036(17)
C6 0.0579(19) 0.0499(19) 0.0350(16) 0.0013(14) -0.0016(14) -0.0017(16)
C14 0.0362(15) 0.071(2) 0.053(2) -0.0096(18) 0.0101(14) -0.0038(16)
C7 0.058(2) 0.050(2) 0.052(2) -0.0030(16) 0.0031(16) 0.0012(16)
C10 0.080(3) 0.052(2) 0.0424(19) 0.0127(16) 0.0056(17) 0.0031(18)
C13 0.0509(18) 0.064(2) 0.051(2) -0.0067(17) 0.0194(15) -0.0152(17)
C4 0.075(2) 0.056(2) 0.0359(18) 0.0032(15) -0.0032(16) 0.0041(18)
C11 0.079(3) 0.050(2) 0.047(2) 0.0061(16) 0.0190(18) -0.0093(18)
C3 0.091(3) 0.066(2) 0.0317(17) -0.0031(16) 0.0087(17) -0.004(2)
C1 0.077(3) 0.083(3) 0.063(3) -0.020(2) 0.028(2) -0.012(2)
C32 0.094(3) 0.060(3) 0.077(3) -0.014(2) 0.001(2) -0.002(2)

loop_
_atom_type_symbol
_atom_type_description
_atom_type_scat_dispersion_real
_atom_type_scat_dispersion_imag
_atom_type_scat_source
C C 0.0033 0.0016 'International Tables Vol C Tables 4.2.6.8 and 6.1.1.4'
H H 0.0000 0.0000 'International Tables Vol C Tables 4.2.6.8 and 6.1.1.4'
Br Br -0.2901 2.4595 'International Tables Vol C Tables 4.2.6.8 and 6.1.1.4'
Cl Cl 0.1484 0.1585 'International Tables Vol C Tables 4.2.6.8 and 6.1.1.4'
N N 0.0061 0.0033 'International Tables Vol C Tables 4.2.6.8 and 6.1.1.4'
O O 0.0106 0.0060 'International Tables Vol C Tables 4.2.6.8 and 6.1.1.4'
S S 0.1246 0.1234 'International Tables Vol C Tables 4.2.6.8 and 6.1.1.4'

loop_
_geom_angle_atom_site_label_1
_geom_angle_atom_site_label_2
_geom_angle_atom_site_label_3
_geom_angle
O1 S1 N1 107.80(13)
O1 S1 C5 108.84(16)
O2 S1 O1 120.05(15)
O2 S1 N1 105.02(14)
O2 S1 C5 109.46(15)
N1 S1 C5 104.54(13)
C19 S2 C26 103.41(13)
C8 N1 S1 113.77(19)
C8 N1 C18 106.6(2)
C18 N1 S1 118.78(19)
C17 C16 C18 105.8(2)
C15 C16 C17 117.3(3)
C15 C16 C18 136.7(3)
C16 C17 C12 125.1(3)
C8 C17 C16 112.2(3)
C8 C17 C12 122.7(3)
C17 C8 N1 107.8(2)
C9 C8 N1 131.7(3)
C9 C8 C17 120.6(3)
N1 C18 C16 106.8(2)
C19 C18 N1 121.6(2)
C19 C18 C16 130.9(3)
C21 C20 C19 120.6(3)
C25 C20 C21 118.6(3)
C25 C20 C19 120.6(3)
C31 C26 S2 123.2(2)
C31 C26 C27 119.2(3)
C27 C26 S2 117.4(2)
C20 C21 H21 119.7
C22 C21 C20 120.7(3)
C22 C21 H21 119.7
C18 C19 S2 116.3(2)
C18 C19 C20 126.7(3)
C20 C19 S2 117.0(2)
C22 C23 Cl1 119.9(2)
C24 C23 Cl1 118.8(2)
C24 C23 C22 121.3(3)
C16 C15 H15 120.8
C16 C15 C14 118.4(3)
C14 C15 H15 120.8
C6 C5 S1 119.0(2)
C6 C5 C4 119.9(3)
C4 C5 S1 121.1(3)
C20 C25 H25 119.5
C24 C25 C20 121.0(3)
C24 C25 H25 119.5
C26 C31 H31 120.1
C30 C31 C26 119.9(3)
C30 C31 H31 120.1
C21 C22 H22 120.4
C23 C22 C21 119.3(3)
C23 C22 H22 120.4
C23 C24 C25 119.2(3)
C23 C24 H24 120.4
C25 C24 H24 120.4
C13 C12 C17 115.3(3)
C11 C12 C17 115.8(3)
C11 C12 C13 128.9(3)
C8 C9 H9 121.2
C8 C9 C10 117.5(3)
C10 C9 H9 121.2
C26 C27 H27 119.7
C28 C27 C26 120.6(3)
C28 C27 H27 119.7
C7 C2 C1 120.6(4)
C3 C2 C7 118.3(3)
C3 C2 C1 121.0(4)
C30 C29 Br1 119.0(3)
C30 C29 C28 121.6(3)
C28 C29 Br1 119.4(3)
C31 C30 H30 120.0
C29 C30 C31 119.9(3)
C29 C30 H30 120.0
C27 C28 H28 120.6
C29 C28 C27 118.7(3)
C29 C28 H28 120.6
C5 C6 H6 120.1
C7 C6 C5 119.9(3)
C7 C6 H6 120.1
C15 C14 H14 118.3
C13 C14 C15 123.3(3)
C13 C14 H14 118.3
C2 C7 H7 119.5
C6 C7 C2 121.1(3)
C6 C7 H7 119.5
C9 C10 H10 118.7
C11 C10 C9 122.6(3)
C11 C10 H10 118.7
C12 C13 H13 119.7
C14 C13 C12 120.5(3)
C14 C13 H13 119.7
C5 C4 H4 120.5
C3 C4 C5 119.0(3)
C3 C4 H4 120.5
C12 C11 H11 119.6
C10 C11 C12 120.8(3)
C10 C11 H11 119.6
C2 C3 C4 121.8(3)
C2 C3 H3 119.1
C4 C3 H3 119.1
C2 C1 H1A 109.5
C2 C1 H1B 109.5
C2 C1 H1C 109.5
H1A C1 H1B 109.5
H1A C1 H1C 109.5
H1B C1 H1C 109.5
Cl2 C32 Cl3 109.4(3)
Cl2 C32 Cl4 110.2(3)
Cl2 C32 H32 109.3
Cl3 C32 H32 109.3
Cl4 C32 Cl3 109.5(3)
Cl4 C32 H32 109.3

loop_
_geom_bond_atom_site_label_1
_geom_bond_atom_site_label_2
_geom_bond_distance
Br1 C29 1.900(3)
S1 O1 1.425(2)
S1 O2 1.424(2)
S1 N1 1.691(3)
S1 C5 1.751(3)
S2 C26 1.772(3)
S2 C19 1.765(3)
Cl1 C23 1.744(3)
Cl2 C32 1.737(5)
Cl3 C32 1.754(5)
Cl4 C32 1.748(5)
N1 C8 1.445(4)
N1 C18 1.470(3)
C16 C17 1.402(4)
C16 C18 1.478(4)
C16 C15 1.386(4)
C17 C8 1.394(4)
C17 C12 1.408(4)
C8 C9 1.361(4)
C18 C19 1.358(4)
C20 C21 1.395(4)
C20 C19 1.481(4)
C20 C25 1.387(4)
C26 C31 1.381(4)
C26 C27 1.393(4)
C21 H21 0.9300
C21 C22 1.383(4)
C23 C22 1.377(5)
C23 C24 1.376(5)
C15 H15 0.9300
C15 C14 1.412(5)
C5 C6 1.385(5)
C5 C4 1.387(5)
C25 H25 0.9300
C25 C24 1.382(4)
C31 H31 0.9300
C31 C30 1.376(5)
C22 H22 0.9300
C24 H24 0.9300
C12 C13 1.407(5)
C12 C11 1.404(5)
C9 H9 0.9300
C9 C10 1.408(5)
C27 H27 0.9300
C27 C28 1.376(5)
C2 C7 1.385(5)
C2 C3 1.374(6)
C2 C1 1.508(5)
C29 C30 1.362(5)
C29 C28 1.371(5)
C30 H30 0.9300
C28 H28 0.9300
C6 H6 0.9300
C6 C7 1.375(5)
C14 H14 0.9300
C14 C13 1.360(5)
C7 H7 0.9300
C10 H10 0.9300
C10 C11 1.369(5)
C13 H13 0.9300
C4 H4 0.9300
C4 C3 1.381(5)
C11 H11 0.9300
C3 H3 0.9300
C1 H1A 0.9600
C1 H1B 0.9600
C1 H1C 0.9600
C32 H32 0.9800
